data_7222213
loop_
_publ_author_name
'Wang, Xiao-Feng'
'Yu, Min'
'Liu, Guang-Xiang'

_publ_section_title
;
 A series of coordination polymers based on varied polycarboxylates and
 different imidazole-containing ligands: Syntheses, crystal structures and
 physical properties
;
_journal_name_full 'RSC Adv.'
_journal_paper_doi 10.1039/C5RA16112F
_journal_year 2015
_chemical_formula_moiety 'C33 H38 N6 Ni O5'
_chemical_formula_sum 'C33 H38 N6 Ni O5'
_chemical_formula_weight 657.40
_chemical_name_systematic
; 
 ? 
;
_space_group_IT_number 19
_symmetry_cell_setting orthorhombic
_symmetry_space_group_name_Hall 'P 2ac 2ab'
_symmetry_space_group_name_H-M 'P 21 21 21'
_atom_sites_solution_hydrogens geom
_atom_sites_solution_primary direct
_atom_sites_solution_secondary difmap
_audit_creation_method SHELXL-97
_cell_angle_alpha 90.00
_cell_angle_beta 90.00
_cell_angle_gamma 90.00
_cell_formula_units_Z 4
_cell_length_a 10.5786(6)
_cell_length_b 15.8768(8)
_cell_length_c 18.6358(11)
_cell_measurement_reflns_used 7157
_cell_measurement_temperature 293(2)
_cell_measurement_theta_max 31.02
_cell_measurement_theta_min 2.19
_cell_volume 3130.0(3)
_computing_cell_refinement SMART
_computing_data_collection 'SMART (Bruker, 2000)'
_computing_data_reduction 'SAINT (Bruker, 2000)'
_computing_molecular_graphics SHELXTL
_computing_publication_material SHELXTL
_computing_structure_refinement SHELXTL
_computing_structure_solution 'SHELXTL (Bruker, 2000)'
_diffrn_ambient_temperature 293(2)
_diffrn_measured_fraction_theta_full 0.989
_diffrn_measured_fraction_theta_max 0.989
_diffrn_measurement_device_type 'Bruker Smart Aepex CCD area detector'
_diffrn_measurement_method 'phi and omega scans'
_diffrn_radiation_monochromator graphite
_diffrn_radiation_source 'sealed tube'
_diffrn_radiation_type MoK\a
_diffrn_radiation_wavelength 0.71073
_diffrn_reflns_av_R_equivalents 0.0224
_diffrn_reflns_av_sigmaI/netI 0.0423
_diffrn_reflns_limit_h_max 12
_diffrn_reflns_limit_h_min -12
_diffrn_reflns_limit_k_max 14
_diffrn_reflns_limit_k_min -18
_diffrn_reflns_limit_l_max 22
_diffrn_reflns_limit_l_min -19
_diffrn_reflns_number 12615
_diffrn_reflns_theta_full 25.10
_diffrn_reflns_theta_max 25.10
_diffrn_reflns_theta_min 2.21
_exptl_absorpt_coefficient_mu 0.671
_exptl_absorpt_correction_T_max 0.9002
_exptl_absorpt_correction_T_min 0.8664
_exptl_absorpt_correction_type multi-scan
_exptl_absorpt_process_details 'SADABS(Bruker, 2000)'
_exptl_crystal_colour green
_exptl_crystal_density_diffrn 1.395
_exptl_crystal_density_method 'not measured'
_exptl_crystal_description block
_exptl_crystal_F_000 1384
_exptl_crystal_size_max 0.22
_exptl_crystal_size_mid 0.18
_exptl_crystal_size_min 0.16
_refine_diff_density_max 0.701
_refine_diff_density_min -0.510
_refine_diff_density_rms 0.064
_refine_ls_abs_structure_details 'Flack H D (1983), Acta Cryst. A39, 876-881'
_refine_ls_abs_structure_Flack 0.015(16)
_refine_ls_extinction_method none
_refine_ls_goodness_of_fit_ref 1.057
_refine_ls_hydrogen_treatment mixed
_refine_ls_matrix_type full
_refine_ls_number_parameters 408
_refine_ls_number_reflns 5336
_refine_ls_number_restraints 2
_refine_ls_restrained_S_all 1.057
_refine_ls_R_factor_all 0.0415
_refine_ls_R_factor_gt 0.0381
_refine_ls_shift/su_max 0.001
_refine_ls_shift/su_mean 0.000
_refine_ls_structure_factor_coef Fsqd
_refine_ls_weighting_details 'calc w=1/[\s^2^(Fo^2^)+(0.0594P)^2^+1.6913P] where P=(Fo^2^+2Fc^2^)/3'
_refine_ls_weighting_scheme calc
_refine_ls_wR_factor_gt 0.1050
_refine_ls_wR_factor_ref 0.1081
_reflns_number_gt 4987
_reflns_number_total 5336
_reflns_threshold_expression >2sigma(I)
_cod_data_source_file c5ra16112f2.cif
_cod_data_source_block CEC4
_cod_depositor_comments
;
The following automatic conversions were performed:

'_symmetry_cell_setting' value 'Orthorhombic' changed to
'orthorhombic' according to
/usr/data/users/saulius/crontab/automatic-downloads/rss-feeds/RSC/lib/dictionaries/cif_core.dic
dictionary named 'cif_core.dic' version 2.4.2 from 2011-04-26.

Automatic conversion script
Id: cif_fix_values 3271 2015-04-21 07:52:19Z andrius 
;
_cod_database_code 7222213

loop_
_symmetry_equiv_pos_as_xyz
'x, y, z'
'-x+1/2, -y, z+1/2'
'-x, y+1/2, -z+1/2'
'x+1/2, -y+1/2, -z'

loop_
_atom_site_label
_atom_site_type_symbol
_atom_site_fract_x
_atom_site_fract_y
_atom_site_fract_z
_atom_site_U_iso_or_equiv
_atom_site_adp_type
_atom_site_occupancy
_atom_site_symmetry_multiplicity
_atom_site_calc_flag
_atom_site_refinement_flags
Ni1 Ni 0.50089(4) 1.02562(2) 0.279270(19) 0.02674(12) Uani 1 1 d .
N1 N 0.4255(3) 0.99797(17) 0.17739(14) 0.0343(6) Uani 1 1 d .
N2 N 0.2778(3) 0.96545(17) 0.09813(15) 0.0353(6) Uani 1 1 d .
N3 N 0.2911(3) 0.58671(17) 0.03432(15) 0.0366(6) Uani 1 1 d .
N4 N 0.4208(2) 0.54244(18) 0.11931(16) 0.0359(6) Uani 1 1 d .
N5 N -0.1916(3) 0.69280(18) 0.20698(16) 0.0371(6) Uani 1 1 d .
N6 N -0.3714(2) 0.62240(17) 0.20884(16) 0.0340(6) Uani 1 1 d .
O1 O 0.6223(2) 1.11814(14) 0.23637(13) 0.0332(5) Uani 1 1 d .
O2 O 0.7864(3) 1.04530(18) 0.1962(3) 0.1144(19) Uani 1 1 d .
O3 O 0.6075(2) 1.42764(14) 0.18571(13) 0.0355(5) Uani 1 1 d .
O4 O 0.7369(2) 1.47708(15) 0.10056(14) 0.0455(6) Uani 1 1 d .
O1W O 0.6470(3) 0.93475(17) 0.26006(18) 0.0498(7) Uani 1 1 d D
H1WA H 0.696(6) 0.967(4) 0.236(4) 0.15(3) Uiso 1 1 d D
H1WB H 0.641(12) 0.922(8) 0.304(2) 0.27(6) Uiso 1 1 d D
C1 C 0.7260(3) 1.1121(2) 0.2045(2) 0.0368(8) Uani 1 1 d .
C2 C 0.7806(3) 1.19032(18) 0.17082(16) 0.0253(6) Uani 1 1 d .
C3 C 0.8953(3) 1.18583(19) 0.13419(18) 0.0286(7) Uani 1 1 d .
H3 H 0.9357 1.1340 0.1302 0.034 Uiso 1 1 calc R
C4 C 0.9516(3) 1.2568(2) 0.10332(17) 0.0281(7) Uani 1 1 d .
C5 C 0.8847(3) 1.33222(19) 0.10823(18) 0.0293(7) Uani 1 1 d .
H5 H 0.9186 1.3803 0.0871 0.035 Uiso 1 1 calc R
C6 C 0.7685(3) 1.33833(19) 0.14373(16) 0.0257(6) Uani 1 1 d .
C7 C 0.7186(3) 1.26728(19) 0.17632(16) 0.0263(6) Uani 1 1 d .
H7 H 0.6434 1.2711 0.2020 0.032 Uiso 1 1 calc R
C8 C 0.7000(3) 1.42214(19) 0.14216(16) 0.0290(7) Uani 1 1 d .
C9 C 1.0784(3) 1.2534(2) 0.0648(2) 0.0412(9) Uani 1 1 d .
C10 C 1.0558(6) 1.2752(4) -0.0138(4) 0.1031(14) Uani 1 1 d .
H10A H 1.1355 1.2829 -0.0375 0.155 Uiso 1 1 calc R
H10B H 1.0074 1.3262 -0.0169 0.155 Uiso 1 1 calc R
H10C H 1.0102 1.2302 -0.0365 0.155 Uiso 1 1 calc R
C11 C 1.1654(6) 1.3190(4) 0.0973(4) 0.1031(14) Uani 1 1 d .
H11A H 1.2077 1.3491 0.0597 0.155 Uiso 1 1 calc R
H11B H 1.2269 1.2917 0.1272 0.155 Uiso 1 1 calc R
H11C H 1.1167 1.3577 0.1256 0.155 Uiso 1 1 calc R
C12 C 1.1406(6) 1.1697(4) 0.0671(4) 0.1031(14) Uani 1 1 d .
H12A H 1.0834 1.1276 0.0495 0.155 Uiso 1 1 calc R
H12B H 1.1638 1.1567 0.1156 0.155 Uiso 1 1 calc R
H12C H 1.2151 1.1707 0.0376 0.155 Uiso 1 1 calc R
C13 C 0.4526(3) 1.0363(2) 0.11273(19) 0.0432(8) Uani 1 1 d .
H13 H 0.5226 1.0703 0.1040 0.052 Uiso 1 1 calc R
C14 C 0.3625(3) 1.0171(2) 0.0639(2) 0.0423(8) Uani 1 1 d .
H14 H 0.3587 1.0353 0.0165 0.051 Uiso 1 1 calc R
C15 C 0.3203(3) 0.9562(2) 0.16577(18) 0.0360(8) Uani 1 1 d .
H15 H 0.2797 0.9238 0.2004 0.043 Uiso 1 1 calc R
C16 C 0.3399(3) 0.6007(2) 0.0994(2) 0.0382(8) Uani 1 1 d .
H16 H 0.3188 0.6469 0.1277 0.046 Uiso 1 1 calc R
C17 C 0.4240(4) 0.4871(3) 0.0628(2) 0.0493(10) Uani 1 1 d .
H17 H 0.4730 0.4385 0.0610 0.059 Uiso 1 1 calc R
C18 C 0.3450(3) 0.5138(3) 0.0098(2) 0.0456(9) Uani 1 1 d .
H18 H 0.3305 0.4878 -0.0342 0.055 Uiso 1 1 calc R
C19 C -0.2861(4) 0.7504(2) 0.1961(2) 0.0455(9) Uani 1 1 d .
H19 H -0.2766 0.8080 0.1890 0.055 Uiso 1 1 calc R
C20 C -0.3954(4) 0.7072(2) 0.1978(2) 0.0454(9) Uani 1 1 d .
H20 H -0.4753 0.7307 0.1923 0.054 Uiso 1 1 calc R
C21 C -0.2487(3) 0.6174(2) 0.2146(2) 0.0378(8) Uani 1 1 d .
H21 H -0.2055 0.5673 0.2229 0.045 Uiso 1 1 calc R
C22 C -0.0552(3) 0.7087(3) 0.2168(2) 0.0436(8) Uani 1 1 d .
H22A H -0.0158 0.6572 0.2336 0.052 Uiso 1 1 calc R
H22B H -0.0450 0.7507 0.2542 0.052 Uiso 1 1 calc R
C23 C 0.0254(4) 0.5853(2) 0.1135(3) 0.0537(10) Uani 1 1 d .
H23A H 0.0578 0.5529 0.0740 0.080 Uiso 1 1 calc R
H23B H -0.0649 0.5797 0.1154 0.080 Uiso 1 1 calc R
H23C H 0.0615 0.5651 0.1575 0.080 Uiso 1 1 calc R
C24 C 0.1920(4) 0.6352(3) -0.0024(2) 0.0476(9) Uani 1 1 d .
H24A H 0.1248 0.5975 -0.0174 0.057 Uiso 1 1 calc R
H24B H 0.2270 0.6616 -0.0449 0.057 Uiso 1 1 calc R
C25 C 0.2700(5) 0.8123(3) -0.0178(2) 0.0607(12) Uani 1 1 d .
H25A H 0.2295 0.8457 -0.0541 0.091 Uiso 1 1 calc R
H25B H 0.3060 0.7629 -0.0393 0.091 Uiso 1 1 calc R
H25C H 0.3357 0.8448 0.0046 0.091 Uiso 1 1 calc R
C26 C 0.1544(3) 0.9386(2) 0.0689(2) 0.0396(8) Uani 1 1 d .
H26A H 0.1542 0.9478 0.0175 0.048 Uiso 1 1 calc R
H26B H 0.0886 0.9736 0.0896 0.048 Uiso 1 1 calc R
C27 C -0.0048(4) 0.8900(2) 0.1926(2) 0.0507(9) Uani 1 1 d .
H27A H 0.0258 0.9445 0.1786 0.076 Uiso 1 1 calc R
H27B H 0.0237 0.8775 0.2403 0.076 Uiso 1 1 calc R
H27C H -0.0956 0.8900 0.1916 0.076 Uiso 1 1 calc R
C28 C 0.0152(3) 0.7385(2) 0.15071(18) 0.0339(7) Uani 1 1 d .
C29 C 0.0601(3) 0.6775(2) 0.1032(2) 0.0348(7) Uani 1 1 d .
C30 C 0.1387(3) 0.7019(2) 0.04674(19) 0.0343(7) Uani 1 1 d .
C31 C 0.1736(3) 0.7865(2) 0.03823(18) 0.0349(7) Uani 1 1 d .
C32 C 0.1237(3) 0.8471(2) 0.08369(18) 0.0331(7) Uani 1 1 d .
C33 C 0.0450(3) 0.8240(2) 0.14111(19) 0.0336(7) Uani 1 1 d .

loop_
_atom_site_aniso_label
_atom_site_aniso_U_11
_atom_site_aniso_U_22
_atom_site_aniso_U_33
_atom_site_aniso_U_23
_atom_site_aniso_U_13
_atom_site_aniso_U_12
Ni1 0.02252(18) 0.02030(18) 0.0374(2) 0.00103(14) 0.00598(18) -0.00233(18)
N1 0.0370(15) 0.0322(14) 0.0337(15) -0.0001(11) 0.0034(12) -0.0074(12)
N2 0.0352(14) 0.0300(14) 0.0409(15) 0.0050(13) -0.0004(12) -0.0066(12)
N3 0.0340(15) 0.0334(14) 0.0425(16) -0.0077(13) -0.0015(12) 0.0029(12)
N4 0.0284(14) 0.0366(16) 0.0427(16) -0.0037(13) 0.0001(11) 0.0042(12)
N5 0.0310(14) 0.0400(16) 0.0403(16) 0.0014(13) 0.0018(12) -0.0073(13)
N6 0.0260(13) 0.0301(14) 0.0458(17) -0.0020(13) 0.0076(12) -0.0022(11)
O1 0.0282(11) 0.0254(11) 0.0461(14) 0.0044(10) 0.0107(10) -0.0002(9)
O2 0.076(2) 0.0353(16) 0.232(5) 0.052(2) 0.102(3) 0.0270(15)
O3 0.0361(12) 0.0277(11) 0.0428(13) 0.0018(10) 0.0138(10) 0.0113(10)
O4 0.0496(14) 0.0308(12) 0.0562(15) 0.0125(12) 0.0186(12) 0.0079(12)
O1W 0.0450(15) 0.0283(13) 0.076(2) 0.0081(13) 0.0213(14) 0.0044(12)
C1 0.0259(16) 0.0269(16) 0.058(2) 0.0106(16) 0.0130(15) 0.0028(13)
C2 0.0217(13) 0.0224(14) 0.0318(16) 0.0037(12) 0.0010(12) -0.0004(12)
C3 0.0278(15) 0.0214(15) 0.0366(17) 0.0012(13) 0.0053(13) 0.0055(12)
C4 0.0254(14) 0.0291(16) 0.0298(16) -0.0002(14) 0.0050(12) 0.0025(12)
C5 0.0284(16) 0.0213(15) 0.0382(17) 0.0008(13) 0.0079(13) -0.0025(13)
C6 0.0269(15) 0.0244(14) 0.0257(14) -0.0020(12) 0.0027(12) 0.0020(12)
C7 0.0227(14) 0.0292(15) 0.0269(15) -0.0013(12) 0.0048(12) 0.0011(13)
C8 0.0323(16) 0.0226(15) 0.0321(16) 0.0009(13) 0.0017(13) 0.0036(13)
C9 0.0354(19) 0.0308(18) 0.058(2) 0.0040(17) 0.0230(17) 0.0026(15)
C10 0.073(2) 0.099(3) 0.137(3) 0.023(2) 0.058(2) 0.029(2)
C11 0.073(2) 0.099(3) 0.137(3) 0.023(2) 0.058(2) 0.029(2)
C12 0.073(2) 0.099(3) 0.137(3) 0.023(2) 0.058(2) 0.029(2)
C13 0.0392(17) 0.047(2) 0.0428(19) 0.0079(17) 0.0045(15) -0.0137(16)
C14 0.0432(19) 0.042(2) 0.0421(19) 0.0153(17) 0.0031(15) -0.0099(17)
C15 0.0390(18) 0.0330(18) 0.0360(18) 0.0038(14) 0.0051(14) -0.0079(15)
C16 0.0377(18) 0.0324(18) 0.044(2) -0.0094(15) -0.0046(15) 0.0089(15)
C17 0.048(2) 0.045(2) 0.054(2) -0.0174(19) -0.0021(17) 0.0183(18)
C18 0.0423(19) 0.048(2) 0.046(2) -0.0192(18) 0.0009(16) 0.0092(17)
C19 0.0397(19) 0.0315(18) 0.065(2) -0.0011(18) 0.0041(18) -0.0027(16)
C20 0.0329(18) 0.0349(19) 0.068(3) 0.0036(18) 0.0113(17) 0.0026(15)
C21 0.0328(17) 0.0317(16) 0.049(2) 0.0042(16) 0.0023(15) -0.0030(14)
C22 0.0324(17) 0.055(2) 0.044(2) 0.0047(18) -0.0048(16) -0.0103(16)
C23 0.047(2) 0.0346(19) 0.079(3) 0.0012(19) -0.007(2) -0.0019(17)
C24 0.049(2) 0.048(2) 0.046(2) -0.0093(18) -0.0140(17) 0.0104(19)
C25 0.062(3) 0.070(3) 0.050(2) -0.008(2) 0.021(2) -0.015(2)
C26 0.0371(18) 0.0305(17) 0.051(2) 0.0078(16) -0.0077(15) -0.0054(15)
C27 0.0442(19) 0.0476(19) 0.060(2) -0.0113(17) 0.013(2) -0.001(2)
C28 0.0190(15) 0.0403(17) 0.0422(17) 0.0078(14) -0.0055(13) -0.0056(15)
C29 0.0248(15) 0.0282(16) 0.051(2) 0.0019(15) -0.0100(15) 0.0017(13)
C30 0.0292(16) 0.0324(17) 0.0412(19) -0.0031(15) -0.0085(14) 0.0022(14)
C31 0.0330(17) 0.0387(18) 0.0330(17) -0.0004(15) -0.0038(13) -0.0018(15)
C32 0.0334(17) 0.0309(17) 0.0350(17) 0.0018(14) -0.0069(14) -0.0003(14)
C33 0.0247(14) 0.0350(17) 0.0410(18) -0.0009(15) -0.0023(13) 0.0009(13)

loop_
_atom_type_symbol
_atom_type_description
_atom_type_scat_dispersion_real
_atom_type_scat_dispersion_imag
_atom_type_scat_source
C C 0.0033 0.0016 'International Tables Vol C Tables 4.2.6.8 and 6.1.1.4'
H H 0.0000 0.0000 'International Tables Vol C Tables 4.2.6.8 and 6.1.1.4'
N N 0.0061 0.0033 'International Tables Vol C Tables 4.2.6.8 and 6.1.1.4'
O O 0.0106 0.0060 'International Tables Vol C Tables 4.2.6.8 and 6.1.1.4'
Ni Ni 0.3393 1.1124 'International Tables Vol C Tables 4.2.6.8 and 6.1.1.4'

loop_
_geom_angle_atom_site_label_1
_geom_angle_atom_site_label_2
_geom_angle_atom_site_label_3
_geom_angle
_geom_angle_site_symmetry_1
_geom_angle_site_symmetry_3
O3 Ni1 N6 99.19(10) 3_645 3
O3 Ni1 N4 91.77(10) 3_645 3_655
N6 Ni1 N4 94.07(11) 3 3_655
O3 Ni1 N1 85.22(10) 3_645 .
N6 Ni1 N1 90.03(12) 3 .
N4 Ni1 N1 175.26(11) 3_655 .
O3 Ni1 O1 174.24(9) 3_645 .
N6 Ni1 O1 85.81(10) 3 .
N4 Ni1 O1 90.72(10) 3_655 .
N1 Ni1 O1 91.95(10) . .
O3 Ni1 O1W 86.87(10) 3_645 .
N6 Ni1 O1W 173.76(11) 3 .
N4 Ni1 O1W 87.20(12) 3_655 .
N1 Ni1 O1W 88.98(12) . .
O1 Ni1 O1W 88.07(9) . .
C15 N1 C13 104.8(3) . .
C15 N1 Ni1 125.1(2) . .
C13 N1 Ni1 128.1(2) . .
C15 N2 C14 106.5(3) . .
C15 N2 C26 127.5(3) . .
C14 N2 C26 125.3(3) . .
C16 N3 C18 106.4(3) . .
C16 N3 C24 127.7(3) . .
C18 N3 C24 125.7(3) . .
C16 N4 C17 104.5(3) . .
C16 N4 Ni1 127.3(2) . 3_645
C17 N4 Ni1 127.3(2) . 3_645
C21 N5 C19 106.3(3) . .
C21 N5 C22 125.3(3) . .
C19 N5 C22 128.1(3) . .
C21 N6 C20 104.7(3) . .
C21 N6 Ni1 127.2(2) . 3_545
C20 N6 Ni1 128.0(2) . 3_545
C1 O1 Ni1 131.3(2) . .
C8 O3 Ni1 133.5(2) . 3_655
Ni1 O1W H1WA 97(6) . .
Ni1 O1W H1WB 87(9) . .
H1WA O1W H1WB 134(10) . .
O2 C1 O1 125.0(3) . .
O2 C1 C2 116.9(3) . .
O1 C1 C2 118.1(3) . .
C7 C2 C3 119.4(3) . .
C7 C2 C1 120.9(3) . .
C3 C2 C1 119.7(3) . .
C2 C3 C4 122.1(3) . .
C2 C3 H3 119.0 . .
C4 C3 H3 119.0 . .
C5 C4 C3 116.7(3) . .
C5 C4 C9 120.6(3) . .
C3 C4 C9 122.7(3) . .
C4 C5 C6 122.4(3) . .
C4 C5 H5 118.8 . .
C6 C5 H5 118.8 . .
C7 C6 C5 119.0(3) . .
C7 C6 C8 122.7(3) . .
C5 C6 C8 118.2(3) . .
C6 C7 C2 120.2(3) . .
C6 C7 H7 119.9 . .
C2 C7 H7 119.9 . .
O4 C8 O3 126.6(3) . .
O4 C8 C6 118.8(3) . .
O3 C8 C6 114.5(3) . .
C12 C9 C11 109.5(5) . .
C12 C9 C4 114.2(3) . .
C11 C9 C4 108.8(3) . .
C12 C9 C10 107.5(5) . .
C11 C9 C10 108.8(4) . .
C4 C9 C10 107.9(3) . .
C9 C10 H10A 109.5 . .
C9 C10 H10B 109.5 . .
H10A C10 H10B 109.5 . .
C9 C10 H10C 109.5 . .
H10A C10 H10C 109.5 . .
H10B C10 H10C 109.5 . .
C9 C11 H11A 109.5 . .
C9 C11 H11B 109.5 . .
H11A C11 H11B 109.5 . .
C9 C11 H11C 109.5 . .
H11A C11 H11C 109.5 . .
H11B C11 H11C 109.5 . .
C9 C12 H12A 109.5 . .
C9 C12 H12B 109.5 . .
H12A C12 H12B 109.5 . .
C9 C12 H12C 109.5 . .
H12A C12 H12C 109.5 . .
H12B C12 H12C 109.5 . .
C14 C13 N1 110.0(3) . .
C14 C13 H13 125.0 . .
N1 C13 H13 125.0 . .
C13 C14 N2 106.4(3) . .
C13 C14 H14 126.8 . .
N2 C14 H14 126.8 . .
N1 C15 N2 112.4(3) . .
N1 C15 H15 123.8 . .
N2 C15 H15 123.8 . .
N4 C16 N3 113.0(3) . .
N4 C16 H16 123.5 . .
N3 C16 H16 123.5 . .
C18 C17 N4 110.0(3) . .
C18 C17 H17 125.0 . .
N4 C17 H17 125.0 . .
C17 C18 N3 106.0(3) . .
C17 C18 H18 127.0 . .
N3 C18 H18 127.0 . .
C20 C19 N5 106.5(3) . .
C20 C19 H19 126.7 . .
N5 C19 H19 126.7 . .
C19 C20 N6 109.9(3) . .
C19 C20 H20 125.0 . .
N6 C20 H20 125.0 . .
N6 C21 N5 112.5(3) . .
N6 C21 H21 123.7 . .
N5 C21 H21 123.7 . .
N5 C22 C28 115.7(3) . .
N5 C22 H22A 108.4 . .
C28 C22 H22A 108.4 . .
N5 C22 H22B 108.4 . .
C28 C22 H22B 108.4 . .
H22A C22 H22B 107.4 . .
C29 C23 H23A 109.5 . .
C29 C23 H23B 109.5 . .
H23A C23 H23B 109.5 . .
C29 C23 H23C 109.5 . .
H23A C23 H23C 109.5 . .
H23B C23 H23C 109.5 . .
N3 C24 C30 110.6(3) . .
N3 C24 H24A 109.5 . .
C30 C24 H24A 109.5 . .
N3 C24 H24B 109.5 . .
C30 C24 H24B 109.5 . .
H24A C24 H24B 108.1 . .
C31 C25 H25A 109.5 . .
C31 C25 H25B 109.5 . .
H25A C25 H25B 109.5 . .
C31 C25 H25C 109.5 . .
H25A C25 H25C 109.5 . .
H25B C25 H25C 109.5 . .
N2 C26 C32 113.5(3) . .
N2 C26 H26A 108.9 . .
C32 C26 H26A 108.9 . .
N2 C26 H26B 108.9 . .
C32 C26 H26B 108.9 . .
H26A C26 H26B 107.7 . .
C33 C27 H27A 109.5 . .
C33 C27 H27B 109.5 . .
H27A C27 H27B 109.5 . .
C33 C27 H27C 109.5 . .
H27A C27 H27C 109.5 . .
H27B C27 H27C 109.5 . .
C29 C28 C33 120.9(3) . .
C29 C28 C22 117.8(3) . .
C33 C28 C22 121.0(3) . .
C28 C29 C30 119.2(3) . .
C28 C29 C23 120.4(3) . .
C30 C29 C23 120.4(3) . .
C29 C30 C31 120.5(3) . .
C29 C30 C24 119.0(3) . .
C31 C30 C24 120.4(3) . .
C32 C31 C30 119.7(3) . .
C32 C31 C25 119.3(3) . .
C30 C31 C25 120.9(3) . .
C31 C32 C33 120.7(3) . .
C31 C32 C26 118.2(3) . .
C33 C32 C26 121.1(3) . .
C32 C33 C28 118.8(3) . .
C32 C33 C27 120.5(3) . .
C28 C33 C27 120.6(3) . .

loop_
_geom_bond_atom_site_label_1
_geom_bond_atom_site_label_2
_geom_bond_distance
_geom_bond_site_symmetry_2
Ni1 O3 2.040(2) 3_645
Ni1 N6 2.071(3) 3
Ni1 N4 2.081(3) 3_655
Ni1 N1 2.106(3) .
Ni1 O1 2.109(2) .
Ni1 O1W 2.144(3) .
N1 C15 1.314(4) .
N1 C13 1.380(4) .
N2 C15 1.346(4) .
N2 C14 1.372(4) .
N2 C26 1.477(4) .
N3 C16 1.337(5) .
N3 C18 1.368(5) .
N3 C24 1.469(5) .
N4 C16 1.314(4) .
N4 C17 1.371(5) .
N4 Ni1 2.081(3) 3_645
N5 C21 1.349(4) .
N5 C19 1.370(5) .
N5 C22 1.476(4) .
N6 C21 1.304(4) .
N6 C20 1.385(5) .
N6 Ni1 2.071(3) 3_545
O1 C1 1.250(4) .
O2 C1 1.247(4) .
O3 C8 1.274(4) .
O3 Ni1 2.040(2) 3_655
O4 C8 1.231(4) .
O1W H1WA 0.84(2) .
O1W H1WB 0.85(2) .
C1 C2 1.507(4) .
C2 C7 1.390(4) .
C2 C3 1.394(4) .
C3 C4 1.398(4) .
C3 H3 0.9300 .
C4 C5 1.394(4) .
C4 C9 1.522(4) .
C5 C6 1.399(4) .
C5 H5 0.9300 .
C6 C7 1.386(4) .
C6 C8 1.516(4) .
C7 H7 0.9300 .
C9 C12 1.483(7) .
C9 C11 1.517(8) .
C9 C10 1.524(8) .
C10 H10A 0.9600 .
C10 H10B 0.9600 .
C10 H10C 0.9600 .
C11 H11A 0.9600 .
C11 H11B 0.9600 .
C11 H11C 0.9600 .
C12 H12A 0.9600 .
C12 H12B 0.9600 .
C12 H12C 0.9600 .
C13 C14 1.353(5) .
C13 H13 0.9300 .
C14 H14 0.9300 .
C15 H15 0.9300 .
C16 H16 0.9300 .
C17 C18 1.363(6) .
C17 H17 0.9300 .
C18 H18 0.9300 .
C19 C20 1.345(5) .
C19 H19 0.9300 .
C20 H20 0.9300 .
C21 H21 0.9300 .
C22 C28 1.514(5) .
C22 H22A 0.9700 .
C22 H22B 0.9700 .
C23 C29 1.522(5) .
C23 H23A 0.9600 .
C23 H23B 0.9600 .
C23 H23C 0.9600 .
C24 C30 1.509(5) .
C24 H24A 0.9700 .
C24 H24B 0.9700 .
C25 C31 1.516(5) .
C25 H25A 0.9600 .
C25 H25B 0.9600 .
C25 H25C 0.9600 .
C26 C32 1.514(5) .
C26 H26A 0.9700 .
C26 H26B 0.9700 .
C27 C33 1.516(5) .
C27 H27A 0.9600 .
C27 H27B 0.9600 .
C27 H27C 0.9600 .
C28 C29 1.396(5) .
C28 C33 1.405(5) .
C29 C30 1.396(5) .
C30 C31 1.403(5) .
C31 C32 1.386(5) .
C32 C33 1.405(5) .

loop_
_geom_torsion_atom_site_label_1
_geom_torsion_atom_site_label_2
_geom_torsion_atom_site_label_3
_geom_torsion_atom_site_label_4
_geom_torsion
_geom_torsion_site_symmetry_1
O3 Ni1 N1 C15 21.1(3) 3_645
N6 Ni1 N1 C15 -78.1(3) 3
N4 Ni1 N1 C15 71.8(13) 3_655
O1 Ni1 N1 C15 -163.9(3) .
O1W Ni1 N1 C15 108.0(3) .
O3 Ni1 N1 C13 -177.8(3) 3_645
N6 Ni1 N1 C13 83.0(3) 3
N4 Ni1 N1 C13 -127.1(12) 3_655
O1 Ni1 N1 C13 -2.8(3) .
O1W Ni1 N1 C13 -90.9(3) .
O3 Ni1 O1 C1 -19.2(12) 3_645
N6 Ni1 O1 C1 -169.5(3) 3
N4 Ni1 O1 C1 96.4(3) 3_655
N1 Ni1 O1 C1 -79.6(3) .
O1W Ni1 O1 C1 9.3(3) .
Ni1 O1 C1 O2 -6.2(7) .
Ni1 O1 C1 C2 171.3(2) .
O2 C1 C2 C7 179.0(4) .
O1 C1 C2 C7 1.2(5) .
O2 C1 C2 C3 -1.6(6) .
O1 C1 C2 C3 -179.4(3) .
C7 C2 C3 C4 0.8(5) .
C1 C2 C3 C4 -178.6(3) .
C2 C3 C4 C5 -2.6(5) .
C2 C3 C4 C9 178.4(3) .
C3 C4 C5 C6 1.6(5) .
C9 C4 C5 C6 -179.4(3) .
C4 C5 C6 C7 1.1(5) .
C4 C5 C6 C8 -176.4(3) .
C5 C6 C7 C2 -3.0(5) .
C8 C6 C7 C2 174.5(3) .
C3 C2 C7 C6 2.0(5) .
C1 C2 C7 C6 -178.5(3) .
Ni1 O3 C8 O4 -11.7(5) 3_655
Ni1 O3 C8 C6 168.3(2) 3_655
C7 C6 C8 O4 -165.5(3) .
C5 C6 C8 O4 12.0(4) .
C7 C6 C8 O3 14.6(4) .
C5 C6 C8 O3 -168.0(3) .
C5 C4 C9 C12 177.2(5) .
C3 C4 C9 C12 -3.8(6) .
C5 C4 C9 C11 54.6(5) .
C3 C4 C9 C11 -126.5(4) .
C5 C4 C9 C10 -63.3(5) .
C3 C4 C9 C10 115.6(4) .
C15 N1 C13 C14 0.5(4) .
Ni1 N1 C13 C14 -163.6(3) .
N1 C13 C14 N2 -0.4(5) .
C15 N2 C14 C13 0.2(4) .
C26 N2 C14 C13 170.8(3) .
C13 N1 C15 N2 -0.3(4) .
Ni1 N1 C15 N2 164.4(2) .
C14 N2 C15 N1 0.1(4) .
C26 N2 C15 N1 -170.2(3) .
C17 N4 C16 N3 0.0(4) .
Ni1 N4 C16 N3 -169.4(2) 3_645
C18 N3 C16 N4 -0.3(4) .
C24 N3 C16 N4 175.3(3) .
C16 N4 C17 C18 0.3(4) .
Ni1 N4 C17 C18 169.8(3) 3_645
N4 C17 C18 N3 -0.5(5) .
C16 N3 C18 C17 0.5(4) .
C24 N3 C18 C17 -175.2(4) .
C21 N5 C19 C20 0.1(4) .
C22 N5 C19 C20 -173.7(4) .
N5 C19 C20 N6 -0.6(5) .
C21 N6 C20 C19 0.9(5) .
Ni1 N6 C20 C19 177.1(3) 3_545
C20 N6 C21 N5 -0.8(4) .
Ni1 N6 C21 N5 -177.1(2) 3_545
C19 N5 C21 N6 0.5(4) .
C22 N5 C21 N6 174.5(3) .
C21 N5 C22 C28 116.9(4) .
C19 N5 C22 C28 -70.4(5) .
C16 N3 C24 C30 -5.6(5) .
C18 N3 C24 C30 169.2(3) .
C15 N2 C26 C32 -52.1(5) .
C14 N2 C26 C32 139.3(4) .
N5 C22 C28 C29 -85.2(4) .
N5 C22 C28 C33 100.8(4) .
C33 C28 C29 C30 2.0(5) .
C22 C28 C29 C30 -172.0(3) .
C33 C28 C29 C23 -179.0(3) .
C22 C28 C29 C23 7.0(5) .
C28 C29 C30 C31 0.8(5) .
C23 C29 C30 C31 -178.3(3) .
C28 C29 C30 C24 177.1(3) .
C23 C29 C30 C24 -1.9(5) .
N3 C24 C30 C29 -72.9(4) .
N3 C24 C30 C31 103.5(4) .
C29 C30 C31 C32 -3.8(5) .
C24 C30 C31 C32 179.9(3) .
C29 C30 C31 C25 173.3(3) .
C24 C30 C31 C25 -3.0(5) .
C30 C31 C32 C33 4.1(5) .
C25 C31 C32 C33 -173.0(3) .
C30 C31 C32 C26 -174.7(3) .
C25 C31 C32 C26 8.1(5) .
N2 C26 C32 C31 -82.9(4) .
N2 C26 C32 C33 98.3(4) .
C31 C32 C33 C28 -1.4(5) .
C26 C32 C33 C28 177.4(3) .
C31 C32 C33 C27 177.3(3) .
C26 C32 C33 C27 -3.8(5) .
C29 C28 C33 C32 -1.6(5) .
C22 C28 C33 C32 172.1(3) .
C29 C28 C33 C27 179.6(3) .
C22 C28 C33 C27 -6.6(5) .
